data_4134360
loop_
_publ_author_name
'Ramirez, Bianca L.'
'Lu, Connie C.'

_publ_section_title
;
 Rare-Earth Supported Nickel Catalysts for Alkyne Semihydrogenation:
 Chemo- and Regioselectivity Impacted by the Lewis Acidity and Size of the
 Support.
;
_journal_name_full 'Journal of the American Chemical Society'
_journal_paper_doi 10.1021/jacs.0c00905
_journal_year 2020
_chemical_formula_moiety 'C39 H63 N3 Ni P3 La, C7 H8'
_chemical_formula_sum 'C42.5 H67 La N3 Ni P3'
_chemical_formula_weight 910.52
_chemical_name_common 19023-NiLa_monoclinic
_space_group_crystal_system monoclinic
_space_group_IT_number 15
_space_group_name_Hall '-C 2yc'
_space_group_name_H-M_alt 'C 1 2/c 1'
_atom_sites_solution_hydrogens geom
_audit_creation_method SHELXL-2016/6
_cell_angle_alpha 90
_cell_angle_beta 90.336(2)
_cell_angle_gamma 90
_cell_formula_units_Z 8
_cell_length_a 21.2562(12)
_cell_length_b 10.0180(6)
_cell_length_c 39.979(2)
_cell_measurement_reflns_used 2934
_cell_measurement_temperature 100(2)
_cell_measurement_theta_max 30.51
_cell_measurement_theta_min 2.47
_cell_volume 8513.2(8)
_computing_cell_refinement 'Bruker SAINT'
_computing_data_collection 'Bruker APEX3'
_computing_data_reduction 'Bruker SAINT'
_computing_molecular_graphics 'ShelXle Rev. 712 (Huebschle, 2011)'
_computing_publication_material 'Bruker SHELXTL'
_computing_structure_refinement 'SHELXL-2016/6 (Sheldrick, 2016)'
_computing_structure_solution 'SHELXT 2014/5 (Sheldrick, 2014)'
_diffrn_ambient_temperature 100(2)
_diffrn_measured_fraction_theta_full 0.999
_diffrn_measured_fraction_theta_max 0.998
_diffrn_measurement_device_type 'Bruker PHOTON-II CMOS'
_diffrn_measurement_method '\f and \w scans'
_diffrn_radiation_type MoK\a
_diffrn_radiation_wavelength 0.71073
_diffrn_reflns_av_R_equivalents 0.0386
_diffrn_reflns_av_unetI/netI 0.0200
_diffrn_reflns_Laue_measured_fraction_full 0.999
_diffrn_reflns_Laue_measured_fraction_max 0.998
_diffrn_reflns_limit_h_max 30
_diffrn_reflns_limit_h_min -30
_diffrn_reflns_limit_k_max 14
_diffrn_reflns_limit_k_min -14
_diffrn_reflns_limit_l_max 57
_diffrn_reflns_limit_l_min -55
_diffrn_reflns_number 127265
_diffrn_reflns_point_group_measured_fraction_full 0.999
_diffrn_reflns_point_group_measured_fraction_max 0.998
_diffrn_reflns_theta_full 25.242
_diffrn_reflns_theta_max 30.600
_diffrn_reflns_theta_min 2.165
_diffrn_source 'I\uS 3.0 Microfocus Tube'
_exptl_absorpt_coefficient_mu 1.578
_exptl_absorpt_correction_type multi-scan
_exptl_absorpt_process_details 'SADABS, R. Blessing, 1995'
_exptl_crystal_colour red
_exptl_crystal_density_diffrn 1.421
_exptl_crystal_description block
_exptl_crystal_F_000 3784
_exptl_crystal_size_max 0.130
_exptl_crystal_size_mid 0.130
_exptl_crystal_size_min 0.080
_exptl_transmission_factor_max 0.7461
_exptl_transmission_factor_min 0.6514
_refine_diff_density_max 0.474
_refine_diff_density_min -1.077
_refine_diff_density_rms 0.070
_refine_ls_extinction_method none
_refine_ls_goodness_of_fit_ref 1.118
_refine_ls_hydrogen_treatment constr
_refine_ls_matrix_type full
_refine_ls_number_parameters 598
_refine_ls_number_reflns 13087
_refine_ls_number_restraints 42
_refine_ls_restrained_S_all 1.116
_refine_ls_R_factor_all 0.0327
_refine_ls_R_factor_gt 0.0248
_refine_ls_shift/su_max 0.003
_refine_ls_shift/su_mean 0.000
_refine_ls_structure_factor_coef Fsqd
_refine_ls_weighting_details 'w=1/[\s^2^(Fo^2^)+(0.0097P)^2^+14.7490P] where P=(Fo^2^+2Fc^2^)/3'
_refine_ls_weighting_scheme calc
_refine_ls_wR_factor_gt 0.0455
_refine_ls_wR_factor_ref 0.0486
_reflns_Friedel_coverage 0.000
_reflns_number_gt 11429
_reflns_number_total 13087
_reflns_threshold_expression 'I > 2\s(I)'
_cod_data_source_file ja0c00905_si_001.cif
_cod_data_source_block 19023_Complex-8'_NiLa_monoclinic
_cod_original_cell_volume 8513.2(9)
_cod_original_sg_symbol_H-M 'C 2/c'
_cod_original_formula_sum 'C42.50 H67 La N3 Ni P3'
_cod_database_code 4134360
_shelx_shelxl_version_number 2016/6
_shelx_space_group_comment
;
The symmetry employed for this shelxl refinement is uniquely defined
by the following loop, which should always be used as a source of
symmetry information in preference to the above space-group names.
They are only intended as comments.
;
_shelx_estimated_absorpt_t_min 0.821
_shelx_estimated_absorpt_t_max 0.884

loop_
_space_group_symop_operation_xyz
'x, y, z'
'-x, y, -z+1/2'
'x+1/2, y+1/2, z'
'-x+1/2, y+1/2, -z+1/2'
'-x, -y, -z'
'x, -y, z-1/2'
'-x+1/2, -y+1/2, -z'
'x+1/2, -y+1/2, z-1/2'

loop_
_atom_site_label
_atom_site_type_symbol
_atom_site_fract_x
_atom_site_fract_y
_atom_site_fract_z
_atom_site_U_iso_or_equiv
_atom_site_adp_type
_atom_site_occupancy
_atom_site_site_symmetry_order
_atom_site_calc_flag
_atom_site_refinement_flags_posn
_atom_site_refinement_flags_adp
_atom_site_refinement_flags_occupancy
_atom_site_disorder_assembly
_atom_site_disorder_group
La1 La 0.43696(2) 0.50101(2) 0.36185(2) 0.01413(2) Uani 1 1 d . . . . .
Ni1 Ni 0.54902(2) 0.60915(2) 0.37420(2) 0.01442(4) Uani 1 1 d . . . . .
P1 P 0.59268(2) 0.41208(4) 0.38556(2) 0.01262(7) Uani 1 1 d . . . . .
N1 N 0.48841(6) 0.28535(13) 0.36293(3) 0.0164(2) Uani 1 1 d . . . . .
C1 C 0.38636(7) 0.22568(15) 0.34364(4) 0.0176(3) Uani 1 1 d . . . . .
H1 H 0.370366 0.252443 0.364742 0.021 Uiso 1 1 calc R U . . .
P2 P 0.55831(2) 0.69582(4) 0.32334(2) 0.01628(8) Uani 1 1 d . . . . .
N2 N 0.43677(6) 0.63404(14) 0.31097(4) 0.0226(3) Uani 1 1 d . . . . .
C2 C 0.34440(8) 0.18714(16) 0.31850(4) 0.0208(3) Uani 1 1 d . . . . .
H2 H 0.300429 0.189825 0.322568 0.025 Uiso 1 1 calc R U . . .
C3 C 0.36596(8) 0.14528(18) 0.28788(4) 0.0255(4) Uani 1 1 d . . . . .
H3 H 0.337379 0.121655 0.270514 0.031 Uiso 1 1 calc R U . . .
C4 C 0.43071(9) 0.1383(2) 0.28293(5) 0.0297(4) Uani 1 1 d . . . . .
H4 H 0.446044 0.106773 0.262103 0.036 Uiso 1 1 calc R U . . .
C5 C 0.47327(8) 0.17598(18) 0.30742(4) 0.0228(3) Uani 1 1 d . . . . .
H5 H 0.517092 0.168181 0.303318 0.027 Uiso 1 1 calc R U . . .
C6 C 0.45242(7) 0.22592(15) 0.33848(4) 0.0153(3) Uani 1 1 d . . . . .
C7 C 0.55639(7) 0.27049(15) 0.36217(4) 0.0165(3) Uani 1 1 d . . . . .
H7A H 0.571187 0.270581 0.338734 0.020 Uiso 1 1 calc R U . . .
H7B H 0.568735 0.184706 0.372602 0.020 Uiso 1 1 calc R U . . .
C8 C 0.59628(7) 0.33991(16) 0.42838(4) 0.0182(3) Uani 1 1 d . . . . .
H8 H 0.620648 0.254706 0.427076 0.022 Uiso 1 1 calc R U . . .
C9 C 0.63029(9) 0.4314(2) 0.45324(4) 0.0303(4) Uani 1 1 d . . . . .
H9A H 0.631315 0.388970 0.475326 0.045 Uiso 1 1 calc R U . . .
H9B H 0.607941 0.516729 0.454687 0.045 Uiso 1 1 calc R U . . .
H9C H 0.673410 0.447039 0.445630 0.045 Uiso 1 1 calc R U . . .
C11 C 0.67525(7) 0.39546(16) 0.37032(4) 0.0156(3) Uani 1 1 d . . . . .
H11 H 0.672031 0.395248 0.345355 0.019 Uiso 1 1 calc R U . . .
C10 C 0.53053(8) 0.30593(18) 0.44103(4) 0.0257(4) Uani 1 1 d . . . . .
H10A H 0.533690 0.267530 0.463520 0.039 Uiso 1 1 calc R U . . .
H10B H 0.510757 0.241177 0.425897 0.039 Uiso 1 1 calc R U . . .
H10C H 0.504970 0.387271 0.441776 0.039 Uiso 1 1 calc R U . . .
C13 C 0.70870(8) 0.26507(17) 0.37952(4) 0.0216(3) Uani 1 1 d . . . . .
H13A H 0.747921 0.257974 0.366881 0.032 Uiso 1 1 calc R U . . .
H13B H 0.681371 0.189285 0.374030 0.032 Uiso 1 1 calc R U . . .
H13C H 0.718212 0.264479 0.403533 0.032 Uiso 1 1 calc R U . . .
C12 C 0.71644(8) 0.51603(17) 0.37913(4) 0.0233(3) Uani 1 1 d . . . . .
H12A H 0.755714 0.511650 0.366458 0.035 Uiso 1 1 calc R U . . .
H12B H 0.726018 0.515149 0.403139 0.035 Uiso 1 1 calc R U . . .
H12C H 0.693957 0.598425 0.373436 0.035 Uiso 1 1 calc R U . . .
C14 C 0.33176(8) 0.55175(17) 0.30447(4) 0.0207(3) Uani 1 1 d . . . . .
H14 H 0.346992 0.464629 0.309261 0.025 Uiso 1 1 calc R U . . .
C15 C 0.26770(8) 0.57072(19) 0.29897(4) 0.0233(3) Uani 1 1 d . . . . .
H15 H 0.239908 0.496680 0.300333 0.028 Uiso 1 1 calc R U . . .
C16 C 0.24389(7) 0.6958(2) 0.29155(4) 0.0251(4) Uani 1 1 d . . . . .
H16 H 0.200029 0.708425 0.288119 0.030 Uiso 1 1 calc R U . . .
C17 C 0.28542(7) 0.80280(19) 0.28920(4) 0.0234(3) Uani 1 1 d . . . . .
H17 H 0.269642 0.888788 0.283673 0.028 Uiso 1 1 calc R U . . .
C18 C 0.34955(7) 0.78615(17) 0.29478(4) 0.0214(3) Uani 1 1 d . . . . .
H18 H 0.376868 0.860829 0.292990 0.026 Uiso 1 1 calc R U . . .
C19 C 0.37473(7) 0.65960(16) 0.30309(4) 0.0187(3) Uani 1 1 d . . . . .
C20 C 0.48142(7) 0.74036(17) 0.30430(5) 0.0265(4) Uani 1 1 d . . . . .
H20A H 0.466002 0.825255 0.313924 0.032 Uiso 1 1 calc R U . . .
H20B H 0.486133 0.752418 0.279868 0.032 Uiso 1 1 calc R U . . .
C21 C 0.59647(8) 0.61505(17) 0.28673(4) 0.0209(3) Uani 1 1 d . . . . .
H21 H 0.586316 0.670963 0.266691 0.025 Uiso 1 1 calc R U . . .
C22 C 0.66828(8) 0.60493(18) 0.28892(4) 0.0235(3) Uani 1 1 d . . . . .
H22A H 0.683880 0.552124 0.270079 0.035 Uiso 1 1 calc R U . . .
H22B H 0.680298 0.561553 0.309982 0.035 Uiso 1 1 calc R U . . .
H22C H 0.686591 0.694638 0.288115 0.035 Uiso 1 1 calc R U . . .
C23 C 0.56777(10) 0.47698(18) 0.28057(5) 0.0308(4) Uani 1 1 d . . . . .
H23A H 0.583108 0.441477 0.259278 0.046 Uiso 1 1 calc R U . . .
H23B H 0.521819 0.484386 0.279700 0.046 Uiso 1 1 calc R U . . .
H23C H 0.580020 0.416696 0.298779 0.046 Uiso 1 1 calc R U . . .
C24 C 0.59467(7) 0.86471(15) 0.32528(4) 0.0159(3) Uani 1 1 d . . . . .
H24 H 0.564323 0.921714 0.337888 0.019 Uiso 1 1 calc R U . . .
C25 C 0.65537(7) 0.86471(17) 0.34602(4) 0.0200(3) Uani 1 1 d . . . . .
H25A H 0.668551 0.956937 0.350271 0.030 Uiso 1 1 calc R U . . .
H25B H 0.688443 0.817847 0.333728 0.030 Uiso 1 1 calc R U . . .
H25C H 0.648000 0.819351 0.367363 0.030 Uiso 1 1 calc R U . . .
C26 C 0.60302(7) 0.93279(17) 0.29132(4) 0.0200(3) Uani 1 1 d . . . . .
H26A H 0.616811 1.025166 0.294730 0.030 Uiso 1 1 calc R U . . .
H26B H 0.562887 0.932244 0.279128 0.030 Uiso 1 1 calc R U . . .
H26C H 0.634719 0.884558 0.278346 0.030 Uiso 1 1 calc R U . . .
P3 P 0.50750(7) 0.74572(15) 0.41083(4) 0.0127(2) Uani 0.674(3) 1 d . . P A 1
N3 N 0.40723(18) 0.5928(3) 0.41521(9) 0.0144(5) Uani 0.674(3) 1 d . . P A 1
C27 C 0.3173(2) 0.4546(4) 0.40565(11) 0.0168(6) Uani 0.674(3) 1 d D . P A 1
H27 H 0.311798 0.496313 0.384486 0.020 Uiso 0.674(3) 1 calc R U P A 1
C28 C 0.2777(4) 0.3511(5) 0.41465(15) 0.0264(9) Uani 0.674(3) 1 d D . P A 1
H28 H 0.246368 0.321134 0.399342 0.032 Uiso 0.674(3) 1 calc R U P A 1
C29 C 0.2831(3) 0.2905(5) 0.44579(13) 0.0345(8) Uani 0.674(3) 1 d D . P A 1
H29 H 0.256667 0.218004 0.451751 0.041 Uiso 0.674(3) 1 calc R U P A 1
C30 C 0.3283(2) 0.3388(4) 0.46807(10) 0.0276(7) Uani 0.674(3) 1 d D . P A 1
H30 H 0.330956 0.301093 0.489837 0.033 Uiso 0.674(3) 1 calc R U P A 1
C31 C 0.36928(18) 0.4393(3) 0.45949(9) 0.0188(6) Uani 0.674(3) 1 d D . P A 1
H31 H 0.399995 0.468460 0.475223 0.023 Uiso 0.674(3) 1 calc R U P A 1
C32 C 0.3662(2) 0.5001(3) 0.42738(9) 0.0147(6) Uani 0.674(3) 1 d D . P A 1
C33 C 0.4513(3) 0.6569(5) 0.43804(14) 0.0159(8) Uani 0.674(3) 1 d . . P A 1
H33A H 0.473316 0.589714 0.451993 0.019 Uiso 0.674(3) 1 calc R U P A 1
H33B H 0.429226 0.720351 0.452887 0.019 Uiso 0.674(3) 1 calc R U P A 1
C34 C 0.46232(13) 0.8990(3) 0.39860(8) 0.0166(5) Uani 0.674(3) 1 d . . P A 1
H34 H 0.492008 0.957775 0.386064 0.020 Uiso 0.674(3) 1 calc R U P A 1
C35 C 0.43596(12) 0.9827(2) 0.42751(7) 0.0238(6) Uani 0.674(3) 1 d . . P A 1
H35A H 0.414288 1.061212 0.418463 0.036 Uiso 0.674(3) 1 calc R U P A 1
H35B H 0.470563 1.011434 0.442123 0.036 Uiso 0.674(3) 1 calc R U P A 1
H35C H 0.406222 0.928705 0.440380 0.036 Uiso 0.674(3) 1 calc R U P A 1
C36 C 0.40799(14) 0.8655(3) 0.37455(9) 0.0232(6) Uani 0.674(3) 1 d . . P A 1
H36A H 0.392112 0.947867 0.364325 0.035 Uiso 0.674(3) 1 calc R U P A 1
H36B H 0.374068 0.821960 0.386960 0.035 Uiso 0.674(3) 1 calc R U P A 1
H36C H 0.423110 0.805310 0.357029 0.035 Uiso 0.674(3) 1 calc R U P A 1
C37 C 0.57007(12) 0.8096(3) 0.44015(7) 0.0169(5) Uani 0.674(3) 1 d . . P A 1
H37 H 0.605392 0.743850 0.439033 0.020 Uiso 0.674(3) 1 calc R U P A 1
C38 C 0.59771(11) 0.9440(2) 0.42915(7) 0.0218(5) Uani 0.674(3) 1 d . . P A 1
H38A H 0.605068 0.942516 0.404976 0.033 Uiso 0.674(3) 1 calc R U P A 1
H38B H 0.637604 0.959522 0.440923 0.033 Uiso 0.674(3) 1 calc R U P A 1
H38C H 0.568099 1.015732 0.434515 0.033 Uiso 0.674(3) 1 calc R U P A 1
C39 C 0.55028(16) 0.8151(4) 0.47707(7) 0.0253(6) Uani 0.674(3) 1 d . . P A 1
H39A H 0.514633 0.876323 0.479489 0.038 Uiso 0.674(3) 1 calc R U P A 1
H39B H 0.585666 0.846853 0.490733 0.038 Uiso 0.674(3) 1 calc R U P A 1
H39C H 0.537942 0.725710 0.484499 0.038 Uiso 0.674(3) 1 calc R U P A 1
P3' P 0.49989(15) 0.7199(3) 0.41868(7) 0.0121(4) Uani 0.326(3) 1 d . . P A 2
N3' N 0.4003(4) 0.5571(7) 0.4190(2) 0.0144(5) Uani 0.326(3) 1 d . . P A 2
C27' C 0.3114(5) 0.4190(9) 0.4086(3) 0.0168(6) Uani 0.326(3) 1 d D . P A 2
H27' H 0.306051 0.463237 0.387723 0.020 Uiso 0.326(3) 1 calc R U P A 2
C28' C 0.2720(8) 0.3179(14) 0.4164(4) 0.0264(9) Uani 0.326(3) 1 d D . P A 2
H28' H 0.241522 0.289774 0.400411 0.032 Uiso 0.326(3) 1 calc R U P A 2
C29' C 0.2751(7) 0.2543(12) 0.4471(3) 0.0345(8) Uani 0.326(3) 1 d D . P A 2
H29' H 0.246715 0.184512 0.452542 0.041 Uiso 0.326(3) 1 calc R U P A 2
C30' C 0.3213(5) 0.2960(8) 0.4698(3) 0.0276(7) Uani 0.326(3) 1 d D . P A 2
H30' H 0.324602 0.253610 0.490947 0.033 Uiso 0.326(3) 1 calc R U P A 2
C31' C 0.3617(4) 0.3970(7) 0.4619(2) 0.0188(6) Uani 0.326(3) 1 d D . P A 2
H31' H 0.391766 0.424750 0.478161 0.023 Uiso 0.326(3) 1 calc R U P A 2
C32' C 0.3606(5) 0.4619(8) 0.4304(2) 0.0147(6) Uani 0.326(3) 1 d D . P A 2
C33' C 0.4428(6) 0.6233(9) 0.4429(3) 0.0144(16) Uani 0.326(3) 1 d . . P A 2
H33C H 0.464789 0.555975 0.456801 0.017 Uiso 0.326(3) 1 calc R U P A 2
H33D H 0.418691 0.683004 0.457768 0.017 Uiso 0.326(3) 1 calc R U P A 2
C34' C 0.4524(3) 0.8755(6) 0.41165(15) 0.0149(11) Uani 0.326(3) 1 d . . P A 2
H34' H 0.437815 0.906240 0.434095 0.018 Uiso 0.326(3) 1 calc R U P A 2
C35' C 0.4910(3) 0.9869(5) 0.39713(14) 0.0247(12) Uani 0.326(3) 1 d . . P A 2
H35D H 0.501011 0.966345 0.373793 0.037 Uiso 0.326(3) 1 calc R U P A 2
H35E H 0.530131 0.996507 0.410016 0.037 Uiso 0.326(3) 1 calc R U P A 2
H35F H 0.467103 1.070395 0.398132 0.037 Uiso 0.326(3) 1 calc R U P A 2
C36' C 0.3931(3) 0.8505(6) 0.39025(16) 0.0215(11) Uani 0.326(3) 1 d . . P A 2
H36D H 0.371317 0.935332 0.386252 0.032 Uiso 0.326(3) 1 calc R U P A 2
H36E H 0.364943 0.789266 0.402081 0.032 Uiso 0.326(3) 1 calc R U P A 2
H36F H 0.405139 0.810995 0.368800 0.032 Uiso 0.326(3) 1 calc R U P A 2
C37' C 0.5560(2) 0.7694(6) 0.45281(13) 0.0149(10) Uani 0.326(3) 1 d . . P A 2
H37' H 0.563385 0.686108 0.466037 0.018 Uiso 0.326(3) 1 calc R U P A 2
C38' C 0.6202(2) 0.8077(5) 0.43903(12) 0.0196(11) Uani 0.326(3) 1 d . . P A 2
H38D H 0.635985 0.735335 0.424869 0.029 Uiso 0.326(3) 1 calc R U P A 2
H38E H 0.649593 0.822807 0.457615 0.029 Uiso 0.326(3) 1 calc R U P A 2
H38F H 0.616300 0.889480 0.425733 0.029 Uiso 0.326(3) 1 calc R U P A 2
C39' C 0.5319(3) 0.8707(7) 0.47786(15) 0.0236(12) Uani 0.326(3) 1 d . . P A 2
H39D H 0.527500 0.957843 0.466940 0.035 Uiso 0.326(3) 1 calc R U P A 2
H39E H 0.561762 0.877975 0.496542 0.035 Uiso 0.326(3) 1 calc R U P A 2
H39F H 0.490892 0.841854 0.486288 0.035 Uiso 0.326(3) 1 calc R U P A 2
C40 C 0.73628(18) 0.1098(5) 0.48007(10) 0.0281(8) Uani 0.5 1 d D . P B -1
H40 H 0.733573 0.037263 0.464835 0.034 Uiso 0.5 1 calc R U P B -1
C41 C 0.7733(2) 0.2192(6) 0.47273(12) 0.0226(9) Uani 0.5 1 d D . P B -1
H41 H 0.795340 0.221684 0.452125 0.027 Uiso 0.5 1 calc R U P B -1
C42 C 0.77907(18) 0.3252(4) 0.49478(9) 0.0252(7) Uani 0.5 1 d D . P B -1
C43 C 0.7460(2) 0.3206(5) 0.52453(12) 0.0217(9) Uani 0.5 1 d D . P B -1
H43 H 0.748846 0.392993 0.539811 0.026 Uiso 0.5 1 calc R U P B -1
C44 C 0.70878(19) 0.2117(5) 0.53217(9) 0.0271(8) Uani 0.5 1 d D . P B -1
H44 H 0.687027 0.208860 0.552843 0.032 Uiso 0.5 1 calc R U P B -1
C45 C 0.7031(2) 0.1067(5) 0.50978(10) 0.0285(8) Uani 0.5 1 d D . P B -1
H45 H 0.676650 0.032993 0.514775 0.034 Uiso 0.5 1 calc R U P B -1
C46 C 0.8190(3) 0.4430(6) 0.48615(15) 0.0497(13) Uani 0.5 1 d . . P B -1
H46A H 0.862509 0.426146 0.493229 0.075 Uiso 0.5 1 calc R U P B -1
H46B H 0.803041 0.522385 0.497636 0.075 Uiso 0.5 1 calc R U P B -1
H46C H 0.817674 0.457692 0.461918 0.075 Uiso 0.5 1 calc R U P B -1

loop_
_atom_site_aniso_label
_atom_site_aniso_U_11
_atom_site_aniso_U_22
_atom_site_aniso_U_33
_atom_site_aniso_U_23
_atom_site_aniso_U_13
_atom_site_aniso_U_12
La1 0.01149(4) 0.01509(4) 0.01579(4) -0.00392(3) -0.00143(3) 0.00056(3)
Ni1 0.01051(8) 0.01110(8) 0.02160(10) -0.00291(7) -0.00341(7) 0.00136(7)
P1 0.01261(17) 0.01299(17) 0.01225(16) -0.00141(13) -0.00183(12) 0.00180(13)
N1 0.0143(6) 0.0178(6) 0.0172(6) -0.0050(5) -0.0025(5) 0.0005(5)
C1 0.0169(7) 0.0138(7) 0.0220(7) -0.0021(6) -0.0009(6) -0.0015(5)
P2 0.00977(16) 0.01355(17) 0.0255(2) 0.00441(15) -0.00329(14) -0.00029(13)
N2 0.0128(6) 0.0179(7) 0.0371(8) 0.0104(6) -0.0086(5) -0.0039(5)
C2 0.0173(7) 0.0143(7) 0.0307(9) 0.0018(6) -0.0056(6) -0.0033(6)
C3 0.0277(9) 0.0231(8) 0.0256(8) -0.0012(7) -0.0112(7) -0.0073(7)
C4 0.0313(9) 0.0354(10) 0.0225(8) -0.0130(7) -0.0009(7) -0.0070(8)
C5 0.0188(8) 0.0262(9) 0.0234(8) -0.0119(7) 0.0000(6) -0.0011(6)
C6 0.0169(7) 0.0116(6) 0.0175(7) -0.0020(5) -0.0020(5) 0.0012(5)
C7 0.0158(7) 0.0160(7) 0.0177(7) -0.0049(6) -0.0029(5) 0.0028(5)
C8 0.0215(8) 0.0185(7) 0.0146(7) 0.0002(6) -0.0008(6) 0.0015(6)
C9 0.0389(10) 0.0367(11) 0.0152(8) -0.0029(7) -0.0054(7) -0.0055(8)
C11 0.0134(7) 0.0189(7) 0.0147(7) -0.0007(6) -0.0016(5) 0.0028(5)
C10 0.0305(9) 0.0262(9) 0.0207(8) 0.0023(7) 0.0073(7) -0.0003(7)
C13 0.0181(7) 0.0218(8) 0.0249(8) 0.0000(6) -0.0006(6) 0.0076(6)
C12 0.0176(7) 0.0231(8) 0.0291(8) 0.0011(7) -0.0030(6) -0.0014(6)
C14 0.0201(8) 0.0226(8) 0.0194(7) 0.0068(6) -0.0044(6) -0.0065(6)
C15 0.0155(7) 0.0362(10) 0.0183(7) 0.0035(7) -0.0001(6) -0.0110(7)
C16 0.0104(7) 0.0425(11) 0.0223(8) -0.0010(7) -0.0006(6) -0.0016(7)
C17 0.0153(7) 0.0293(9) 0.0255(8) 0.0019(7) -0.0032(6) 0.0047(6)
C18 0.0129(7) 0.0213(8) 0.0300(9) 0.0074(7) -0.0034(6) -0.0016(6)
C19 0.0134(7) 0.0201(7) 0.0225(8) 0.0062(6) -0.0043(6) -0.0033(6)
C20 0.0117(7) 0.0202(8) 0.0475(11) 0.0150(8) -0.0092(7) -0.0030(6)
C21 0.0230(8) 0.0201(8) 0.0196(7) 0.0017(6) -0.0079(6) 0.0028(6)
C22 0.0247(8) 0.0270(9) 0.0186(8) -0.0005(7) -0.0027(6) 0.0084(7)
C23 0.0395(10) 0.0240(9) 0.0286(9) -0.0044(7) -0.0113(8) -0.0020(8)
C24 0.0122(7) 0.0153(7) 0.0203(7) 0.0035(6) 0.0014(5) -0.0010(5)
C25 0.0167(7) 0.0223(8) 0.0211(8) 0.0040(6) -0.0013(6) -0.0047(6)
C26 0.0154(7) 0.0204(8) 0.0242(8) 0.0087(6) -0.0013(6) -0.0022(6)
P3 0.0124(4) 0.0106(5) 0.0152(6) -0.0013(3) -0.0003(4) 0.0000(3)
N3 0.0139(11) 0.0145(18) 0.0149(11) -0.0014(12) 0.0014(8) -0.0058(12)
C27 0.0168(12) 0.018(2) 0.0153(11) 0.0007(14) 0.0018(9) -0.0011(14)
C28 0.0245(17) 0.030(3) 0.0249(12) -0.0025(18) -0.0007(11) -0.008(2)
C29 0.034(2) 0.033(3) 0.0373(13) 0.0062(18) 0.0018(12) -0.0183(17)
C30 0.0340(16) 0.027(2) 0.0219(11) 0.0091(17) 0.0014(10) -0.0061(18)
C31 0.0191(13) 0.0199(19) 0.0175(10) 0.0008(14) 0.0017(8) -0.0036(14)
C32 0.0162(11) 0.0125(19) 0.0154(10) -0.0022(14) 0.0028(8) 0.0018(15)
C33 0.0194(19) 0.013(2) 0.0150(19) -0.0025(14) -0.0010(13) -0.0013(15)
C34 0.0145(12) 0.0120(12) 0.0234(15) -0.0001(11) 0.0031(11) 0.0015(9)
C35 0.0213(12) 0.0170(12) 0.0332(13) -0.0043(10) 0.0049(10) 0.0039(9)
C36 0.0219(14) 0.0163(12) 0.0313(16) 0.0020(12) -0.0049(12) 0.0026(10)
C37 0.0153(12) 0.0158(12) 0.0196(13) -0.0034(10) -0.0012(9) -0.0022(9)
C38 0.0166(11) 0.0194(12) 0.0294(13) -0.0045(10) 0.0020(9) -0.0047(9)
C39 0.0283(17) 0.0269(16) 0.0208(14) -0.0039(13) -0.0051(11) -0.0038(12)
P3' 0.0133(9) 0.0114(11) 0.0117(11) -0.0020(7) -0.0014(7) 0.0024(7)
N3' 0.0139(11) 0.0145(18) 0.0149(11) -0.0014(12) 0.0014(8) -0.0058(12)
C27' 0.0168(12) 0.018(2) 0.0153(11) 0.0007(14) 0.0018(9) -0.0011(14)
C28' 0.0245(17) 0.030(3) 0.0249(12) -0.0025(18) -0.0007(11) -0.008(2)
C29' 0.034(2) 0.033(3) 0.0373(13) 0.0062(18) 0.0018(12) -0.0183(17)
C30' 0.0340(16) 0.027(2) 0.0219(11) 0.0091(17) 0.0014(10) -0.0061(18)
C31' 0.0191(13) 0.0199(19) 0.0175(10) 0.0008(14) 0.0017(8) -0.0036(14)
C32' 0.0162(11) 0.0125(19) 0.0154(10) -0.0022(14) 0.0028(8) 0.0018(15)
C33' 0.017(4) 0.010(4) 0.017(4) 0.000(3) 0.003(2) 0.002(3)
C34' 0.013(2) 0.018(3) 0.014(3) 0.000(2) 0.002(2) -0.0003(19)
C35' 0.033(3) 0.014(2) 0.027(3) 0.003(2) 0.009(2) 0.002(2)
C36' 0.020(3) 0.018(3) 0.026(3) 0.001(2) -0.003(2) 0.008(2)
C37' 0.011(2) 0.022(3) 0.012(2) -0.001(2) -0.0002(17) 0.0003(19)
C38' 0.015(2) 0.026(3) 0.018(2) -0.0005(19) 0.0014(17) -0.0023(19)
C39' 0.026(3) 0.031(4) 0.014(2) -0.007(2) -0.002(2) -0.004(3)
C40 0.0181(18) 0.032(2) 0.034(2) -0.0127(19) -0.0028(14) 0.0022(17)
C41 0.019(3) 0.031(3) 0.0173(18) 0.002(2) 0.0035(18) -0.0013(19)
C42 0.0207(18) 0.0236(19) 0.0311(19) 0.0040(15) -0.0071(14) -0.0015(15)
C43 0.023(3) 0.020(3) 0.023(2) -0.006(2) -0.001(2) 0.0016(18)
C44 0.0211(18) 0.039(2) 0.0208(18) -0.0006(17) 0.0031(14) 0.0072(18)
C45 0.020(2) 0.026(2) 0.039(2) -0.0010(19) 0.0058(16) -0.0030(17)
C46 0.046(3) 0.039(3) 0.064(4) 0.010(3) -0.006(3) -0.013(2)

loop_
_atom_type_symbol
_atom_type_description
_atom_type_scat_dispersion_real
_atom_type_scat_dispersion_imag
_atom_type_scat_source
C C 0.0033 0.0016 'International Tables Vol C Tables 4.2.6.8 and 6.1.1.4'
H H 0.0000 0.0000 'International Tables Vol C Tables 4.2.6.8 and 6.1.1.4'
La La -0.2871 2.4523 'International Tables Vol C Tables 4.2.6.8 and 6.1.1.4'
N N 0.0061 0.0033 'International Tables Vol C Tables 4.2.6.8 and 6.1.1.4'
Ni Ni 0.3393 1.1124 'International Tables Vol C Tables 4.2.6.8 and 6.1.1.4'
P P 0.1023 0.0942 'International Tables Vol C Tables 4.2.6.8 and 6.1.1.4'

loop_
_geom_angle_atom_site_label_1
_geom_angle_atom_site_label_2
_geom_angle_atom_site_label_3
_geom_angle
_geom_angle_site_symmetry_1
_geom_angle_site_symmetry_3
_geom_angle_publ_flag
N3 La1 N1 116.44(9) . . ?
N3 La1 N2 122.14(8) . . ?
N1 La1 N2 120.15(5) . . ?
N1 La1 N3' 109.25(19) . . ?
N2 La1 N3' 130.30(19) . . ?
N3 La1 Ni1 85.39(8) . . ?
N1 La1 Ni1 87.49(3) . . ?
N2 La1 Ni1 85.93(3) . . ?
N3' La1 Ni1 91.3(2) . . ?
N3 La1 C6 132.19(7) . . ?
N1 La1 C6 27.73(4) . . ?
N2 La1 C6 104.38(5) . . ?
N3' La1 C6 122.88(16) . . ?
Ni1 La1 C6 109.90(3) . . ?
N3 La1 C32 26.04(7) . . ?
N1 La1 C32 102.03(7) . . ?
N2 La1 C32 136.62(8) . . ?
Ni1 La1 C32 106.82(7) . . ?
C6 La1 C32 109.29(7) . . ?
N3 La1 C1 117.56(6) . . ?
N1 La1 C1 49.87(4) . . ?
N2 La1 C1 107.30(5) . . ?
N3' La1 C1 108.21(16) . . ?
Ni1 La1 C1 136.67(3) . . ?
C6 La1 C1 27.41(4) . . ?
C32 La1 C1 91.58(7) . . ?
N3 La1 C19 111.07(9) . . ?
N1 La1 C19 131.02(4) . . ?
N2 La1 C19 24.98(4) . . ?
N3' La1 C19 116.3(2) . . ?
Ni1 La1 C19 107.89(3) . . ?
C6 La1 C19 106.64(4) . . ?
C32 La1 C19 116.22(8) . . ?
C1 La1 C19 97.66(4) . . ?
N3 La1 C27 48.98(10) . . ?
N1 La1 C27 103.06(8) . . ?
N2 La1 C27 123.49(8) . . ?
Ni1 La1 C27 133.32(8) . . ?
C6 La1 C27 97.57(8) . . ?
C32 La1 C27 26.70(9) . . ?
C1 La1 C27 73.29(8) . . ?
C19 La1 C27 98.88(8) . . ?
N1 La1 P3' 112.64(6) . . ?
N2 La1 P3' 101.70(6) . . ?
N3' La1 P3' 50.79(18) . . ?
Ni1 La1 P3' 43.13(5) . . ?
C6 La1 P3' 140.36(6) . . ?
C1 La1 P3' 150.95(5) . . ?
C19 La1 P3' 109.60(6) . . ?
P3 Ni1 P2 113.94(4) . . ?
P3 Ni1 P1 125.84(4) . . ?
P2 Ni1 P1 119.616(17) . . ?
P2 Ni1 P3' 123.47(7) . . ?
P1 Ni1 P3' 116.82(7) . . ?
P3 Ni1 La1 90.83(4) . . ?
P2 Ni1 La1 94.225(12) . . ?
P1 Ni1 La1 92.776(12) . . ?
P3' Ni1 La1 86.05(8) . . ?
C8 P1 C7 100.42(7) . . ?
C8 P1 C11 103.41(7) . . ?
C7 P1 C11 98.94(7) . . ?
C8 P1 Ni1 123.18(5) . . ?
C7 P1 Ni1 113.67(5) . . ?
C11 P1 Ni1 113.80(5) . . ?
C6 N1 C7 119.37(12) . . ?
C6 N1 La1 97.15(9) . . ?
C7 N1 La1 122.69(10) . . ?
C2 C1 C6 121.63(15) . . ?
C2 C1 La1 130.26(11) . . ?
C6 C1 La1 71.66(8) . . ?
C2 C1 H1 119.2 . . ?
C6 C1 H1 119.2 . . ?
La1 C1 H1 70.1 . . ?
C20 P2 C24 99.39(7) . . ?
C20 P2 C21 99.73(8) . . ?
C24 P2 C21 104.18(7) . . ?
C20 P2 Ni1 112.78(6) . . ?
C24 P2 Ni1 110.87(5) . . ?
C21 P2 Ni1 126.24(5) . . ?
C19 N2 C20 116.57(13) . . ?
C19 N2 La1 106.86(10) . . ?
C20 N2 La1 123.89(11) . . ?
C3 C2 C1 120.73(15) . . ?
C3 C2 H2 119.6 . . ?
C1 C2 H2 119.6 . . ?
C2 C3 C4 118.46(15) . . ?
C2 C3 H3 120.8 . . ?
C4 C3 H3 120.8 . . ?
C5 C4 C3 121.92(17) . . ?
C5 C4 H4 119.0 . . ?
C3 C4 H4 119.0 . . ?
C4 C5 C6 120.82(16) . . ?
C4 C5 H5 119.6 . . ?
C6 C5 H5 119.6 . . ?
N1 C6 C5 127.08(14) . . ?
N1 C6 C1 116.38(13) . . ?
C5 C6 C1 116.27(14) . . ?
N1 C6 La1 55.12(7) . . ?
C5 C6 La1 130.54(11) . . ?
C1 C6 La1 80.93(9) . . ?
N1 C7 P1 108.67(10) . . ?
N1 C7 H7A 110.0 . . ?
P1 C7 H7A 110.0 . . ?
N1 C7 H7B 110.0 . . ?
P1 C7 H7B 110.0 . . ?
H7A C7 H7B 108.3 . . ?
C10 C8 C9 110.39(14) . . ?
C10 C8 P1 111.01(11) . . ?
C9 C8 P1 112.45(12) . . ?
C10 C8 H8 107.6 . . ?
C9 C8 H8 107.6 . . ?
P1 C8 H8 107.6 . . ?
C8 C9 H9A 109.5 . . ?
C8 C9 H9B 109.5 . . ?
H9A C9 H9B 109.5 . . ?
C8 C9 H9C 109.5 . . ?
H9A C9 H9C 109.5 . . ?
H9B C9 H9C 109.5 . . ?
C13 C11 C12 110.70(12) . . ?
C13 C11 P1 115.69(11) . . ?
C12 C11 P1 113.05(11) . . ?
C13 C11 H11 105.5 . . ?
C12 C11 H11 105.5 . . ?
P1 C11 H11 105.5 . . ?
C8 C10 H10A 109.5 . . ?
C8 C10 H10B 109.5 . . ?
H10A C10 H10B 109.5 . . ?
C8 C10 H10C 109.5 . . ?
H10A C10 H10C 109.5 . . ?
H10B C10 H10C 109.5 . . ?
C11 C13 H13A 109.5 . . ?
C11 C13 H13B 109.5 . . ?
H13A C13 H13B 109.5 . . ?
C11 C13 H13C 109.5 . . ?
H13A C13 H13C 109.5 . . ?
H13B C13 H13C 109.5 . . ?
C11 C12 H12A 109.5 . . ?
C11 C12 H12B 109.5 . . ?
H12A C12 H12B 109.5 . . ?
C11 C12 H12C 109.5 . . ?
H12A C12 H12C 109.5 . . ?
H12B C12 H12C 109.5 . . ?
C15 C14 C19 121.37(16) . . ?
C15 C14 H14 119.3 . . ?
C19 C14 H14 119.3 . . ?
C16 C15 C14 120.96(16) . . ?
C16 C15 H15 119.5 . . ?
C14 C15 H15 119.5 . . ?
C15 C16 C17 118.73(15) . . ?
C15 C16 H16 120.6 . . ?
C17 C16 H16 120.6 . . ?
C18 C17 C16 121.22(16) . . ?
C18 C17 H17 119.4 . . ?
C16 C17 H17 119.4 . . ?
C17 C18 C19 120.96(15) . . ?
C17 C18 H18 119.5 . . ?
C19 C18 H18 119.5 . . ?
N2 C19 C18 125.47(14) . . ?
N2 C19 C14 117.77(14) . . ?
C18 C19 C14 116.72(14) . . ?
N2 C19 La1 48.16(8) . . ?
C18 C19 La1 142.21(12) . . ?
C14 C19 La1 81.54(9) . . ?
N2 C20 P2 108.88(11) . . ?
N2 C20 H20A 109.9 . . ?
P2 C20 H20A 109.9 . . ?
N2 C20 H20B 109.9 . . ?
P2 C20 H20B 109.9 . . ?
H20A C20 H20B 108.3 . . ?
C23 C21 C22 110.20(14) . . ?
C23 C21 P2 110.12(13) . . ?
C22 C21 P2 114.97(11) . . ?
C23 C21 H21 107.1 . . ?
C22 C21 H21 107.1 . . ?
P2 C21 H21 107.1 . . ?
C21 C22 H22A 109.5 . . ?
C21 C22 H22B 109.5 . . ?
H22A C22 H22B 109.5 . . ?
C21 C22 H22C 109.5 . . ?
H22A C22 H22C 109.5 . . ?
H22B C22 H22C 109.5 . . ?
C21 C23 H23A 109.5 . . ?
C21 C23 H23B 109.5 . . ?
H23A C23 H23B 109.5 . . ?
C21 C23 H23C 109.5 . . ?
H23A C23 H23C 109.5 . . ?
H23B C23 H23C 109.5 . . ?
C25 C24 C26 112.27(12) . . ?
C25 C24 P2 111.79(11) . . ?
C26 C24 P2 114.73(11) . . ?
C25 C24 H24 105.7 . . ?
C26 C24 H24 105.7 . . ?
P2 C24 H24 105.7 . . ?
C24 C25 H25A 109.5 . . ?
C24 C25 H25B 109.5 . . ?
H25A C25 H25B 109.5 . . ?
C24 C25 H25C 109.5 . . ?
H25A C25 H25C 109.5 . . ?
H25B C25 H25C 109.5 . . ?
C24 C26 H26A 109.5 . . ?
C24 C26 H26B 109.5 . . ?
H26A C26 H26B 109.5 . . ?
C24 C26 H26C 109.5 . . ?
H26A C26 H26C 109.5 . . ?
H26B C26 H26C 109.5 . . ?
C33 P3 C34 102.5(2) . . ?
C33 P3 C37 104.7(2) . . ?
C34 P3 C37 104.08(14) . . ?
C33 P3 Ni1 110.9(2) . . ?
C34 P3 Ni1 122.98(11) . . ?
C37 P3 Ni1 110.04(11) . . ?
C32 N3 C33 119.2(3) . . ?
C32 N3 La1 103.1(2) . . ?
C33 N3 La1 123.6(3) . . ?
C28 C27 C32 121.6(4) . . ?
C28 C27 La1 138.9(4) . . ?
C32 C27 La1 72.6(2) . . ?
C28 C27 H27 119.2 . . ?
C32 C27 H27 119.2 . . ?
La1 C27 H27 62.2 . . ?
C27 C28 C29 120.8(4) . . ?
C27 C28 H28 119.6 . . ?
C29 C28 H28 119.6 . . ?
C28 C29 C30 118.4(3) . . ?
C28 C29 H29 120.8 . . ?
C30 C29 H29 120.8 . . ?
C31 C30 C29 122.0(3) . . ?
C31 C30 H30 119.0 . . ?
C29 C30 H30 119.0 . . ?
C30 C31 C32 120.8(3) . . ?
C30 C31 H31 119.6 . . ?
C32 C31 H31 119.6 . . ?
N3 C32 C31 126.0(3) . . ?
N3 C32 C27 117.7(3) . . ?
C31 C32 C27 116.3(3) . . ?
N3 C32 La1 50.8(2) . . ?
C31 C32 La1 139.6(3) . . ?
C27 C32 La1 80.7(2) . . ?
N3 C33 P3 105.0(3) . . ?
N3 C33 H33A 110.7 . . ?
P3 C33 H33A 110.7 . . ?
N3 C33 H33B 110.7 . . ?
P3 C33 H33B 110.7 . . ?
H33A C33 H33B 108.8 . . ?
C36 C34 C35 108.3(2) . . ?
C36 C34 P3 111.52(19) . . ?
C35 C34 P3 116.1(2) . . ?
C36 C34 H34 106.8 . . ?
C35 C34 H34 106.8 . . ?
P3 C34 H34 106.8 . . ?
C34 C35 H35A 109.5 . . ?
C34 C35 H35B 109.5 . . ?
H35A C35 H35B 109.5 . . ?
C34 C35 H35C 109.5 . . ?
H35A C35 H35C 109.5 . . ?
H35B C35 H35C 109.5 . . ?
C34 C36 H36A 109.5 . . ?
C34 C36 H36B 109.5 . . ?
H36A C36 H36B 109.5 . . ?
C34 C36 H36C 109.5 . . ?
H36A C36 H36C 109.5 . . ?
H36B C36 H36C 109.5 . . ?
C38 C37 C39 110.6(2) . . ?
C38 C37 P3 112.98(19) . . ?
C39 C37 P3 114.5(2) . . ?
C38 C37 H37 106.0 . . ?
C39 C37 H37 106.0 . . ?
P3 C37 H37 106.0 . . ?
C37 C38 H38A 109.5 . . ?
C37 C38 H38B 109.5 . . ?
H38A C38 H38B 109.5 . . ?
C37 C38 H38C 109.5 . . ?
H38A C38 H38C 109.5 . . ?
H38B C38 H38C 109.5 . . ?
C37 C39 H39A 109.5 . . ?
C37 C39 H39B 109.5 . . ?
H39A C39 H39B 109.5 . . ?
C37 C39 H39C 109.5 . . ?
H39A C39 H39C 109.5 . . ?
H39B C39 H39C 109.5 . . ?
C33' P3' C37' 100.1(5) . . ?
C33' P3' C34' 99.3(4) . . ?
C37' P3' C34' 103.2(3) . . ?
C33' P3' Ni1 116.7(4) . . ?
C37' P3' Ni1 113.2(2) . . ?
C34' P3' Ni1 121.4(2) . . ?
C33' P3' La1 75.8(4) . . ?
C37' P3' La1 153.8(2) . . ?
C34' P3' La1 103.0(2) . . ?
Ni1 P3' La1 50.81(6) . . ?
C32' N3' C33' 118.8(8) . . ?
C32' N3' La1 110.5(6) . . ?
C33' N3' La1 120.3(6) . . ?
C28' C27' C32' 122.5(9) . . ?
C28' C27' H27' 118.7 . . ?
C32' C27' H27' 118.7 . . ?
C27' C28' C29' 121.6(11) . . ?
C27' C28' H28' 119.2 . . ?
C29' C28' H28' 119.2 . . ?
C28' C29' C30' 117.9(9) . . ?
C28' C29' H29' 121.1 . . ?
C30' C29' H29' 121.1 . . ?
C31' C30' C29' 120.9(8) . . ?
C31' C30' H30' 119.6 . . ?
C29' C30' H30' 119.6 . . ?
C30' C31' C32' 122.5(8) . . ?
C30' C31' H31' 118.7 . . ?
C32' C31' H31' 118.7 . . ?
N3' C32' C31' 128.0(8) . . ?
N3' C32' C27' 117.5(8) . . ?
C31' C32' C27' 114.5(7) . . ?
N3' C33' P3' 107.6(7) . . ?
N3' C33' H33C 110.2 . . ?
P3' C33' H33C 110.2 . . ?
N3' C33' H33D 110.2 . . ?
P3' C33' H33D 110.2 . . ?
H33C C33' H33D 108.5 . . ?
C35' C34' C36' 110.7(5) . . ?
C35' C34' P3' 112.3(4) . . ?
C36' C34' P3' 112.7(4) . . ?
C35' C34' H34' 106.9 . . ?
C36' C34' H34' 106.9 . . ?
P3' C34' H34' 106.9 . . ?
C34' C35' H35D 109.5 . . ?
C34' C35' H35E 109.5 . . ?
H35D C35' H35E 109.5 . . ?
C34' C35' H35F 109.5 . . ?
H35D C35' H35F 109.5 . . ?
H35E C35' H35F 109.5 . . ?
C34' C36' H36D 109.5 . . ?
C34' C36' H36E 109.5 . . ?
H36D C36' H36E 109.5 . . ?
C34' C36' H36F 109.5 . . ?
H36D C36' H36F 109.5 . . ?
H36E C36' H36F 109.5 . . ?
C39' C37' C38' 112.1(5) . . ?
C39' C37' P3' 116.3(4) . . ?
C38' C37' P3' 111.8(4) . . ?
C39' C37' H37' 105.2 . . ?
C38' C37' H37' 105.2 . . ?
P3' C37' H37' 105.2 . . ?
C37' C38' H38D 109.5 . . ?
C37' C38' H38E 109.5 . . ?
H38D C38' H38E 109.5 . . ?
C37' C38' H38F 109.5 . . ?
H38D C38' H38F 109.5 . . ?
H38E C38' H38F 109.5 . . ?
C37' C39' H39D 109.5 . . ?
C37' C39' H39E 109.5 . . ?
H39D C39' H39E 109.5 . . ?
C37' C39' H39F 109.5 . . ?
H39D C39' H39F 109.5 . . ?
H39E C39' H39F 109.5 . . ?
C41 C40 C45 119.6(4) . . ?
C41 C40 H40 120.2 . . ?
C45 C40 H40 120.2 . . ?
C40 C41 C42 121.4(4) . . ?
C40 C41 H41 119.3 . . ?
C42 C41 H41 119.3 . . ?
C41 C42 C43 118.5(4) . . ?
C41 C42 C46 120.4(4) . . ?
C43 C42 C46 121.1(4) . . ?
C44 C43 C42 120.6(4) . . ?
C44 C43 H43 119.7 . . ?
C42 C43 H43 119.7 . . ?
C43 C44 C45 120.3(4) . . ?
C43 C44 H44 119.9 . . ?
C45 C44 H44 119.9 . . ?
C40 C45 C44 119.6(5) . . ?
C40 C45 H45 120.2 . . ?
C44 C45 H45 120.2 . . ?
C42 C46 H46A 109.5 . . ?
C42 C46 H46B 109.5 . . ?
H46A C46 H46B 109.5 . . ?
C42 C46 H46C 109.5 . . ?
H46A C46 H46C 109.5 . . ?
H46B C46 H46C 109.5 . . ?

loop_
_geom_bond_atom_site_label_1
_geom_bond_atom_site_label_2
_geom_bond_distance
_geom_bond_site_symmetry_2
_geom_bond_publ_flag
La1 N3 2.410(4) . ?
La1 N1 2.4217(13) . ?
La1 N2 2.4319(14) . ?
La1 N3' 2.483(9) . ?
La1 Ni1 2.6602(2) . ?
La1 C6 2.9291(15) . ?
La1 C32 3.028(4) . ?
La1 C1 3.0473(15) . ?
La1 C19 3.1237(15) . ?
La1 C27 3.131(4) . ?
La1 P3' 3.424(3) . ?
Ni1 P3 2.1934(16) . ?
Ni1 P2 2.2208(5) . ?
Ni1 P1 2.2272(4) . ?
Ni1 P3' 2.347(3) . ?
P1 C8 1.8596(16) . ?
P1 C7 1.8637(15) . ?
P1 C11 1.8686(15) . ?
N1 C6 1.3735(19) . ?
N1 C7 1.4531(19) . ?
C1 C2 1.394(2) . ?
C1 C6 1.421(2) . ?
C1 H1 0.9500 . ?
P2 C20 1.8532(16) . ?
P2 C24 1.8616(16) . ?
P2 C21 1.8625(18) . ?
N2 C19 1.3782(19) . ?
N2 C20 1.452(2) . ?
C2 C3 1.375(2) . ?
C2 H2 0.9500 . ?
C3 C4 1.393(3) . ?
C3 H3 0.9500 . ?
C4 C5 1.382(2) . ?
C4 H4 0.9500 . ?
C5 C6 1.413(2) . ?
C5 H5 0.9500 . ?
C7 H7A 0.9900 . ?
C7 H7B 0.9900 . ?
C8 C10 1.527(2) . ?
C8 C9 1.530(2) . ?
C8 H8 1.0000 . ?
C9 H9A 0.9800 . ?
C9 H9B 0.9800 . ?
C9 H9C 0.9800 . ?
C11 C13 1.531(2) . ?
C11 C12 1.532(2) . ?
C11 H11 1.0000 . ?
C10 H10A 0.9800 . ?
C10 H10B 0.9800 . ?
C10 H10C 0.9800 . ?
C13 H13A 0.9800 . ?
C13 H13B 0.9800 . ?
C13 H13C 0.9800 . ?
C12 H12A 0.9800 . ?
C12 H12B 0.9800 . ?
C12 H12C 0.9800 . ?
C14 C15 1.391(2) . ?
C14 C19 1.416(2) . ?
C14 H14 0.9500 . ?
C15 C16 1.383(3) . ?
C15 H15 0.9500 . ?
C16 C17 1.392(3) . ?
C16 H16 0.9500 . ?
C17 C18 1.390(2) . ?
C17 H17 0.9500 . ?
C18 C19 1.415(2) . ?
C18 H18 0.9500 . ?
C20 H20A 0.9900 . ?
C20 H20B 0.9900 . ?
C21 C23 1.531(2) . ?
C21 C22 1.532(2) . ?
C21 H21 1.0000 . ?
C22 H22A 0.9800 . ?
C22 H22B 0.9800 . ?
C22 H22C 0.9800 . ?
C23 H23A 0.9800 . ?
C23 H23B 0.9800 . ?
C23 H23C 0.9800 . ?
C24 C25 1.530(2) . ?
C24 C26 1.531(2) . ?
C24 H24 1.0000 . ?
C25 H25A 0.9800 . ?
C25 H25B 0.9800 . ?
C25 H25C 0.9800 . ?
C26 H26A 0.9800 . ?
C26 H26B 0.9800 . ?
C26 H26C 0.9800 . ?
P3 C33 1.848(4) . ?
P3 C34 1.874(3) . ?
P3 C37 1.880(3) . ?
N3 C32 1.365(3) . ?
N3 C33 1.454(7) . ?
C27 C28 1.386(4) . ?
C27 C32 1.425(5) . ?
C27 H27 0.9500 . ?
C28 C29 1.389(6) . ?
C28 H28 0.9500 . ?
C29 C30 1.392(5) . ?
C29 H29 0.9500 . ?
C30 C31 1.376(4) . ?
C30 H30 0.9500 . ?
C31 C32 1.422(4) . ?
C31 H31 0.9500 . ?
C33 H33A 0.9900 . ?
C33 H33B 0.9900 . ?
C34 C36 1.535(4) . ?
C34 C35 1.536(4) . ?
C34 H34 1.0000 . ?
C35 H35A 0.9800 . ?
C35 H35B 0.9800 . ?
C35 H35C 0.9800 . ?
C36 H36A 0.9800 . ?
C36 H36B 0.9800 . ?
C36 H36C 0.9800 . ?
C37 C38 1.534(4) . ?
C37 C39 1.538(4) . ?
C37 H37 1.0000 . ?
C38 H38A 0.9800 . ?
C38 H38B 0.9800 . ?
C38 H38C 0.9800 . ?
C39 H39A 0.9800 . ?
C39 H39B 0.9800 . ?
C39 H39C 0.9800 . ?
P3' C33' 1.832(9) . ?
P3' C37' 1.873(6) . ?
P3' C34' 1.877(7) . ?
N3' C32' 1.354(8) . ?
N3' C33' 1.468(15) . ?
C27' C28' 1.352(10) . ?
C27' C32' 1.425(11) . ?
C27' H27' 0.9500 . ?
C28' C29' 1.384(12) . ?
C28' H28' 0.9500 . ?
C29' C30' 1.397(11) . ?
C29' H29' 0.9500 . ?
C30' C31' 1.365(8) . ?
C30' H30' 0.9500 . ?
C31' C32' 1.417(9) . ?
C31' H31' 0.9500 . ?
C33' H33C 0.9900 . ?
C33' H33D 0.9900 . ?
C34' C35' 1.504(8) . ?
C34' C36' 1.541(8) . ?
C34' H34' 1.0000 . ?
C35' H35D 0.9800 . ?
C35' H35E 0.9800 . ?
C35' H35F 0.9800 . ?
C36' H36D 0.9800 . ?
C36' H36E 0.9800 . ?
C36' H36F 0.9800 . ?
C37' C39' 1.517(8) . ?
C37' C38' 1.524(7) . ?
C37' H37' 1.0000 . ?
C38' H38D 0.9800 . ?
C38' H38E 0.9800 . ?
C38' H38F 0.9800 . ?
C39' H39D 0.9800 . ?
C39' H39E 0.9800 . ?
C39' H39F 0.9800 . ?
C40 C41 1.382(6) . ?
C40 C45 1.385(5) . ?
C40 H40 0.9500 . ?
C41 C42 1.386(6) . ?
C41 H41 0.9500 . ?
C42 C43 1.386(6) . ?
C42 C46 1.495(6) . ?
C43 C44 1.382(6) . ?
C43 H43 0.9500 . ?
C44 C45 1.386(6) . ?
C44 H44 0.9500 . ?
C45 H45 0.9500 . ?
C46 H46A 0.9800 . ?
C46 H46B 0.9800 . ?
C46 H46C 0.9800 . ?

loop_
_geom_torsion_atom_site_label_1
_geom_torsion_atom_site_label_2
_geom_torsion_atom_site_label_3
_geom_torsion_atom_site_label_4
_geom_torsion
_geom_torsion_site_symmetry_1
_geom_torsion_site_symmetry_2
_geom_torsion_site_symmetry_3
_geom_torsion_site_symmetry_4
_geom_torsion_publ_flag
C6 C1 C2 C3 1.3(2) . . . . ?
La1 C1 C2 C3 93.45(18) . . . . ?
C1 C2 C3 C4 2.0(3) . . . . ?
C2 C3 C4 C5 -2.0(3) . . . . ?
C3 C4 C5 C6 -1.3(3) . . . . ?
C7 N1 C6 C5 -16.2(2) . . . . ?
La1 N1 C6 C5 117.80(16) . . . . ?
C7 N1 C6 C1 170.03(14) . . . . ?
La1 N1 C6 C1 -55.93(14) . . . . ?
C7 N1 C6 La1 -134.04(15) . . . . ?
C4 C5 C6 N1 -169.40(17) . . . . ?
C4 C5 C6 C1 4.3(3) . . . . ?
C4 C5 C6 La1 -96.66(19) . . . . ?
C2 C1 C6 N1 170.03(15) . . . . ?
La1 C1 C6 N1 43.49(11) . . . . ?
C2 C1 C6 C5 -4.4(2) . . . . ?
La1 C1 C6 C5 -130.94(14) . . . . ?
C2 C1 C6 La1 126.54(15) . . . . ?
C6 N1 C7 P1 156.52(12) . . . . ?
La1 N1 C7 P1 34.46(14) . . . . ?
C8 P1 C7 N1 89.89(11) . . . . ?
C11 P1 C7 N1 -164.59(11) . . . . ?
Ni1 P1 C7 N1 -43.60(12) . . . . ?
C7 P1 C8 C10 -60.99(13) . . . . ?
C11 P1 C8 C10 -162.89(12) . . . . ?
Ni1 P1 C8 C10 66.46(13) . . . . ?
C7 P1 C8 C9 174.79(12) . . . . ?
C11 P1 C8 C9 72.89(13) . . . . ?
Ni1 P1 C8 C9 -57.77(14) . . . . ?
C8 P1 C11 C13 40.16(13) . . . . ?
C7 P1 C11 C13 -62.88(12) . . . . ?
Ni1 P1 C11 C13 176.22(10) . . . . ?
C8 P1 C11 C12 -88.95(12) . . . . ?
C7 P1 C11 C12 168.01(11) . . . . ?
Ni1 P1 C11 C12 47.11(12) . . . . ?
C19 C14 C15 C16 0.8(3) . . . . ?
C14 C15 C16 C17 0.9(3) . . . . ?
C15 C16 C17 C18 -1.2(3) . . . . ?
C16 C17 C18 C19 -0.1(3) . . . . ?
C20 N2 C19 C18 -11.8(3) . . . . ?
La1 N2 C19 C18 131.64(15) . . . . ?
C20 N2 C19 C14 170.58(16) . . . . ?
La1 N2 C19 C14 -46.01(18) . . . . ?
C20 N2 C19 La1 -143.41(19) . . . . ?
C17 C18 C19 N2 -176.03(17) . . . . ?
C17 C18 C19 C14 1.6(3) . . . . ?
C17 C18 C19 La1 -110.71(19) . . . . ?
C15 C14 C19 N2 175.86(16) . . . . ?
C15 C14 C19 C18 -2.0(2) . . . . ?
C15 C14 C19 La1 143.04(15) . . . . ?
C19 N2 C20 P2 170.35(13) . . . . ?
La1 N2 C20 P2 33.76(18) . . . . ?
C24 P2 C20 N2 -160.10(13) . . . . ?
C21 P2 C20 N2 93.63(14) . . . . ?
Ni1 P2 C20 N2 -42.64(15) . . . . ?
C20 P2 C21 C23 -73.93(12) . . . . ?
C24 P2 C21 C23 -176.29(11) . . . . ?
Ni1 P2 C21 C23 53.86(13) . . . . ?
C20 P2 C21 C22 160.88(13) . . . . ?
C24 P2 C21 C22 58.52(14) . . . . ?
Ni1 P2 C21 C22 -71.33(14) . . . . ?
C20 P2 C24 C25 169.59(12) . . . . ?
C21 P2 C24 C25 -87.79(12) . . . . ?
Ni1 P2 C24 C25 50.71(12) . . . . ?
C20 P2 C24 C26 -61.10(13) . . . . ?
C21 P2 C24 C26 41.52(12) . . . . ?
Ni1 P2 C24 C26 -179.98(9) . . . . ?
C32 C27 C28 C29 2.0(10) . . . . ?
La1 C27 C28 C29 101.9(7) . . . . ?
C27 C28 C29 C30 1.7(11) . . . . ?
C28 C29 C30 C31 -3.2(9) . . . . ?
C29 C30 C31 C32 1.2(7) . . . . ?
C33 N3 C32 C31 -12.8(7) . . . . ?
La1 N3 C32 C31 128.5(4) . . . . ?
C33 N3 C32 C27 170.4(5) . . . . ?
La1 N3 C32 C27 -48.3(4) . . . . ?
C33 N3 C32 La1 -141.3(5) . . . . ?
C30 C31 C32 N3 -174.5(4) . . . . ?
C30 C31 C32 C27 2.4(6) . . . . ?
C30 C31 C32 La1 -105.1(4) . . . . ?
C28 C27 C32 N3 173.2(5) . . . . ?
La1 C27 C32 N3 35.9(3) . . . . ?
C28 C27 C32 C31 -3.9(7) . . . . ?
La1 C27 C32 C31 -141.2(4) . . . . ?
C28 C27 C32 La1 137.3(6) . . . . ?
C32 N3 C33 P3 168.7(3) . . . . ?
La1 N3 C33 P3 35.6(4) . . . . ?
C34 P3 C33 N3 78.7(4) . . . . ?
C37 P3 C33 N3 -172.9(3) . . . . ?
Ni1 P3 C33 N3 -54.3(4) . . . . ?
C33 P3 C34 C36 -70.6(3) . . . . ?
C37 P3 C34 C36 -179.5(2) . . . . ?
Ni1 P3 C34 C36 54.8(3) . . . . ?
C33 P3 C34 C35 54.1(3) . . . . ?
C37 P3 C34 C35 -54.8(2) . . . . ?
Ni1 P3 C34 C35 179.44(16) . . . . ?
C33 P3 C37 C38 -146.4(3) . . . . ?
C34 P3 C37 C38 -39.2(2) . . . . ?
Ni1 P3 C37 C38 94.36(18) . . . . ?
C33 P3 C37 C39 -18.7(3) . . . . ?
C34 P3 C37 C39 88.5(2) . . . . ?
Ni1 P3 C37 C39 -137.9(2) . . . . ?
C32' C27' C28' C29' 4(3) . . . . ?
C27' C28' C29' C30' -1(3) . . . . ?
C28' C29' C30' C31' 0(2) . . . . ?
C29' C30' C31' C32' -1.9(18) . . . . ?
C33' N3' C32' C31' -13.0(17) . . . . ?
La1 N3' C32' C31' 132.0(10) . . . . ?
C33' N3' C32' C27' 167.4(10) . . . . ?
La1 N3' C32' C27' -47.5(12) . . . . ?
C30' C31' C32' N3' -175.8(11) . . . . ?
C30' C31' C32' C27' 3.8(15) . . . . ?
C28' C27' C32' N3' 175.0(14) . . . . ?
C28' C27' C32' C31' -4.7(19) . . . . ?
C32' N3' C33' P3' 168.9(8) . . . . ?
La1 N3' C33' P3' 27.3(9) . . . . ?
C37' P3' C33' N3' -170.8(7) . . . . ?
C34' P3' C33' N3' 83.9(7) . . . . ?
Ni1 P3' C33' N3' -48.3(8) . . . . ?
La1 P3' C33' N3' -17.2(6) . . . . ?
C33' P3' C34' C35' 170.0(6) . . . . ?
C37' P3' C34' C35' 67.2(5) . . . . ?
Ni1 P3' C34' C35' -60.8(5) . . . . ?
La1 P3' C34' C35' -112.6(4) . . . . ?
C33' P3' C34' C36' -64.1(6) . . . . ?
C37' P3' C34' C36' -166.9(4) . . . . ?
Ni1 P3' C34' C36' 65.1(5) . . . . ?
La1 P3' C34' C36' 13.3(5) . . . . ?
C33' P3' C37' C39' -70.2(6) . . . . ?
C34' P3' C37' C39' 31.9(5) . . . . ?
Ni1 P3' C37' C39' 164.9(4) . . . . ?
La1 P3' C37' C39' -148.5(4) . . . . ?
C33' P3' C37' C38' 159.4(5) . . . . ?
C34' P3' C37' C38' -98.5(4) . . . . ?
Ni1 P3' C37' C38' 34.4(4) . . . . ?
La1 P3' C37' C38' 81.0(6) . . . . ?
C45 C40 C41 C42 1.2(7) . . . . ?
C40 C41 C42 C43 -0.8(8) . . . . ?
C40 C41 C42 C46 -179.5(5) . . . . ?
C41 C42 C43 C44 0.9(8) . . . . ?
C46 C42 C43 C44 179.5(5) . . . . ?
C42 C43 C44 C45 -1.3(7) . . . . ?
C41 C40 C45 C44 -1.7(7) . . . . ?
C43 C44 C45 C40 1.7(7) . . . . ?
